data_1515807
loop_
_publ_author_name
'Peng, Yang'
'Fischer, Roland C.'
'Merrill, W. Alexander'
'Fischer, Jelena'
'Pu, Lihung'
'Ellis, Bobby D.'
'Fettinger, James C.'
'Herber, Rolfe H.'
'Power, Philip P.'

_publ_section_title
;
 Substituent effects in ditetrel alkyne analogues: multiple vs. single
 bonded isomers
;
_journal_issue 4
_journal_name_full 'Chemical Science'
_journal_page_first 461
_journal_paper_doi 10.1039/c0sc00240b
_journal_volume 1
_journal_year 2010
_chemical_formula_moiety 'C42 H61 Cl Sn'
_chemical_formula_sum 'C42 H61 Cl Sn'
_chemical_formula_weight 720.05
_chemical_name_systematic
;
?
;
_space_group_IT_number 15
_symmetry_cell_setting monoclinic
_symmetry_space_group_name_Hall '-C 2yc'
_symmetry_space_group_name_H-M 'C 1 2/c 1'
_atom_sites_solution_hydrogens geom
_atom_sites_solution_primary direct
_atom_sites_solution_secondary difmap
_audit_creation_method SHELXL-97
_cell_angle_alpha 90.00
_cell_angle_beta 108.2670(10)
_cell_angle_gamma 90.00
_cell_formula_units_Z 4
_cell_length_a 16.5067(5)
_cell_length_b 9.4895(3)
_cell_length_c 26.1959(7)
_cell_measurement_reflns_used 8947
_cell_measurement_temperature 90(2)
_cell_measurement_theta_max 27.32
_cell_measurement_theta_min 2.47
_cell_volume 3896.6(2)
_computing_cell_refinement 'SAINT (7.16A) (Bruker, 2006)'
_computing_data_collection 'Apex2 (2.0-2) (Bruker, 2006)'
_computing_data_reduction 'SAINT (7.16A) (Bruker, 2006)'
_computing_molecular_graphics 'SHELXTL 5.1, XP (Sheldrick, 1994)'
_computing_publication_material SHELXL97
_computing_structure_refinement 'SHELXL-97 (Sheldrick, 2008)'
_computing_structure_solution 'SHELXS-97 (Sheldrick, 2008)'
_diffrn_ambient_temperature 90(2)
_diffrn_measured_fraction_theta_full 1.000
_diffrn_measured_fraction_theta_max 1.000
_diffrn_measurement_device_type 'Bruker SMART APEXII CCD'
_diffrn_measurement_method '\w and \f'
_diffrn_radiation_monochromator graphite
_diffrn_radiation_source 'fine-focus sealed tube'
_diffrn_radiation_type MoK\a
_diffrn_radiation_wavelength 0.71073
_diffrn_reflns_av_R_equivalents 0.0227
_diffrn_reflns_av_sigmaI/netI 0.0185
_diffrn_reflns_limit_h_max 19
_diffrn_reflns_limit_h_min -19
_diffrn_reflns_limit_k_max 11
_diffrn_reflns_limit_k_min -11
_diffrn_reflns_limit_l_max 31
_diffrn_reflns_limit_l_min -31
_diffrn_reflns_number 13465
_diffrn_reflns_theta_full 25.25
_diffrn_reflns_theta_max 25.25
_diffrn_reflns_theta_min 1.64
_exptl_absorpt_coefficient_mu 0.750
_exptl_absorpt_correction_T_max 0.8977
_exptl_absorpt_correction_T_min 0.7996
_exptl_absorpt_correction_type multi-scan
_exptl_absorpt_process_details 'SADABS 2006/1 (Sheldrick, 2006)'
_exptl_crystal_colour Orange
_exptl_crystal_density_diffrn 1.227
_exptl_crystal_density_method 'not measured'
_exptl_crystal_description Block
_exptl_crystal_F_000 1520
_exptl_crystal_size_max 0.31
_exptl_crystal_size_mid 0.23
_exptl_crystal_size_min 0.15
_refine_diff_density_max 1.494
_refine_diff_density_min -1.055
_refine_diff_density_rms 0.084
_refine_ls_extinction_method none
_refine_ls_goodness_of_fit_ref 1.097
_refine_ls_hydrogen_treatment constr
_refine_ls_matrix_type full
_refine_ls_number_parameters 228
_refine_ls_number_reflns 3538
_refine_ls_number_restraints 7
_refine_ls_restrained_S_all 1.096
_refine_ls_R_factor_all 0.0821
_refine_ls_R_factor_gt 0.0738
_refine_ls_shift/su_max 0.000
_refine_ls_shift/su_mean 0.000
_refine_ls_structure_factor_coef Fsqd
_refine_ls_weighting_details 'calc w=1/[\s^2^(Fo^2^)+(0.0832P)^2^+19.4419P] where P=(Fo^2^+2Fc^2^)/3'
_refine_ls_weighting_scheme calc
_refine_ls_wR_factor_gt 0.1904
_refine_ls_wR_factor_ref 0.1970
_reflns_number_gt 3061
_reflns_number_total 3538
_reflns_threshold_expression >2sigma(I)
_cod_data_source_file c0sc00240b.txt
_cod_data_source_block jf1421ffmi
_cod_depositor_comments
;
The following automatic conversions were performed:

'_symmetry_cell_setting' value 'Monoclinic' changed to 'monoclinic'
according to
/usr/data/users/saulius/automatic-downloads/retrospective/RSC/lib/dictionaries/cif_core.dic
dictionary named 'cif_core.dic' version 2.4.2 from 2011-04-26.

Automatic conversion script
Id: cif_fix_values 2281 2013-09-26 08:29:07Z andrius 
;
_cod_original_sg_symbol_H-M 'C 2/c'
_cod_database_code 1515807

loop_
_symmetry_equiv_pos_as_xyz
'x, y, z'
'-x, y, -z+1/2'
'x+1/2, y+1/2, z'
'-x+1/2, y+1/2, -z+1/2'
'-x, -y, -z'
'x, -y, z-1/2'
'-x+1/2, -y+1/2, -z'
'x+1/2, -y+1/2, z-1/2'

loop_
_atom_site_label
_atom_site_type_symbol
_atom_site_fract_x
_atom_site_fract_y
_atom_site_fract_z
_atom_site_U_iso_or_equiv
_atom_site_adp_type
_atom_site_occupancy
_atom_site_symmetry_multiplicity
_atom_site_calc_flag
_atom_site_refinement_flags
_atom_site_disorder_assembly
_atom_site_disorder_group
Sn1 Sn 0.46544(4) 0.33614(7) 0.24666(3) 0.0542(3) Uani 0.50 1 d P . .
Cl1 Cl 0.60033(18) 0.2422(3) 0.29627(12) 0.0719(8) Uani 0.50 1 d P . .
C1 C 0.5000 0.5581(6) 0.2500 0.0296(10) Uani 1 2 d S . .
C2 C 0.4959(2) 0.6301(5) 0.20260(14) 0.0343(8) Uani 1 1 d . . .
C3 C 0.4955(2) 0.7772(5) 0.20247(18) 0.0461(11) Uani 1 1 d . . .
C4 C 0.5000 0.8468(7) 0.2500 0.0552(17) Uani 1 2 d S . .
H4 H 0.5000 0.9469 0.2500 0.066 Uiso 1 2 calc SR . .
C5 C 0.4897(2) 0.5382(5) 0.15484(13) 0.0382(9) Uani 1 1 d . A .
C6 C 0.5619(2) 0.4648(5) 0.15101(15) 0.0417(10) Uani 1 1 d . . .
C7 C 0.5512(3) 0.3647(5) 0.11111(17) 0.0509(11) Uani 1 1 d . A .
H7 H 0.5995 0.3127 0.1095 0.061 Uiso 1 1 calc R . .
C8 C 0.4718(3) 0.3370(6) 0.07284(16) 0.0526(12) Uani 1 1 d D . .
C9 C 0.4031(3) 0.4147(6) 0.07623(15) 0.0536(13) Uani 1 1 d . A .
H9 H 0.3490 0.3996 0.0502 0.064 Uiso 1 1 calc R . .
C10 C 0.4100(2) 0.5134(6) 0.11606(14) 0.0467(11) Uani 1 1 d . . .
C11 C 0.4912(3) 0.8643(7) 0.1531(3) 0.0725(18) Uani 1 1 d . . .
H11 H 0.4888 0.7982 0.1229 0.087 Uiso 1 1 calc R . .
C12 C 0.4111(4) 0.9592(9) 0.1355(4) 0.125(4) Uani 1 1 d . . .
H12A H 0.3598 0.9006 0.1281 0.187 Uiso 1 1 calc R . .
H12B H 0.4100 1.0109 0.1029 0.187 Uiso 1 1 calc R . .
H12C H 0.4128 1.0262 0.1642 0.187 Uiso 1 1 calc R . .
C13 C 0.5698(3) 0.9581(7) 0.1624(3) 0.086(2) Uani 1 1 d . . .
H13A H 0.6213 0.8994 0.1725 0.129 Uiso 1 1 calc R . .
H13B H 0.5726 1.0251 0.1914 0.129 Uiso 1 1 calc R . .
H13C H 0.5660 1.0098 0.1294 0.129 Uiso 1 1 calc R . .
C14 C 0.6522(3) 0.5044(7) 0.18597(19) 0.0624(15) Uani 1 1 d . . .
H14A H 0.6482 0.5499 0.2195 0.075 Uiso 1 1 calc R . .
C15 C 0.6884(4) 0.6126(8) 0.1557(4) 0.098(2) Uani 1 1 d . . .
H15A H 0.6485 0.6915 0.1444 0.147 Uiso 1 1 calc R . .
H15B H 0.6968 0.5681 0.1239 0.147 Uiso 1 1 calc R . .
H15C H 0.7433 0.6475 0.1793 0.147 Uiso 1 1 calc R . .
C16 C 0.7125(3) 0.3767(7) 0.2023(2) 0.0737(17) Uani 1 1 d . . .
H16A H 0.6846 0.3023 0.2166 0.111 Uiso 1 1 calc R . .
H16B H 0.7653 0.4054 0.2298 0.111 Uiso 1 1 calc R . .
H16C H 0.7259 0.3412 0.1707 0.111 Uiso 1 1 calc R . .
C17 C 0.4689(4) 0.2220(8) 0.0316(2) 0.0564(17) Uani 0.80 1 d PD A 1
H17 H 0.5005 0.1380 0.0511 0.068 Uiso 0.80 1 calc PR A 1
C18 C 0.3782(5) 0.1764(9) 0.0005(3) 0.080(2) Uani 0.80 1 d PD A 1
H18A H 0.3483 0.1483 0.0258 0.120 Uiso 0.80 1 calc PR A 1
H18B H 0.3803 0.0965 -0.0228 0.120 Uiso 0.80 1 calc PR A 1
H18C H 0.3479 0.2551 -0.0216 0.120 Uiso 0.80 1 calc PR A 1
C19 C 0.5147(5) 0.2750(8) -0.0072(2) 0.0652(18) Uani 0.80 1 d PD A 1
H19A H 0.5190 0.1982 -0.0312 0.098 Uiso 0.80 1 calc PR A 1
H19B H 0.5720 0.3075 0.0133 0.098 Uiso 0.80 1 calc PR A 1
H19C H 0.4824 0.3532 -0.0285 0.098 Uiso 0.80 1 calc PR A 1
C17B C 0.4432(17) 0.256(2) 0.0196(6) 0.056(10) Uiso 0.20 1 d PD A 2
H17B H 0.4002 0.1846 0.0228 0.067 Uiso 0.20 1 calc PR A 2
C18B C 0.405(2) 0.329(3) -0.0346(8) 0.080(2) Uani 0.20 1 d PD A 2
H18D H 0.3533 0.3800 -0.0348 0.120 Uiso 0.20 1 calc PR A 2
H18E H 0.3911 0.2592 -0.0635 0.120 Uiso 0.20 1 calc PR A 2
H18F H 0.4467 0.3965 -0.0402 0.120 Uiso 0.20 1 calc PR A 2
C19B C 0.5199(18) 0.173(3) 0.0146(15) 0.082(9) Uiso 0.20 1 d PD A 2
H19D H 0.5705 0.2338 0.0247 0.123 Uiso 0.20 1 calc PR A 2
H19E H 0.5083 0.1414 -0.0226 0.123 Uiso 0.20 1 calc PR A 2
H19F H 0.5301 0.0910 0.0386 0.123 Uiso 0.20 1 calc PR A 2
C20 C 0.3303(3) 0.5937(7) 0.11809(17) 0.0628(15) Uani 1 1 d . A .
H20 H 0.3491 0.6701 0.1455 0.075 Uiso 1 1 calc R . .
C21 C 0.2852(4) 0.6633(9) 0.0633(2) 0.103(3) Uani 1 1 d . . .
H21A H 0.2396 0.7252 0.0666 0.154 Uiso 1 1 calc R A .
H21B H 0.2607 0.5901 0.0365 0.154 Uiso 1 1 calc R . .
H21C H 0.3266 0.7188 0.0519 0.154 Uiso 1 1 calc R . .
C22 C 0.2685(3) 0.5003(8) 0.1343(2) 0.0785(19) Uani 1 1 d . . .
H22A H 0.2964 0.4616 0.1702 0.118 Uiso 1 1 calc R A .
H22B H 0.2503 0.4229 0.1084 0.118 Uiso 1 1 calc R . .
H22C H 0.2186 0.5556 0.1347 0.118 Uiso 1 1 calc R . .

loop_
_atom_site_aniso_label
_atom_site_aniso_U_11
_atom_site_aniso_U_22
_atom_site_aniso_U_33
_atom_site_aniso_U_23
_atom_site_aniso_U_13
_atom_site_aniso_U_12
Sn1 0.0452(3) 0.0419(4) 0.0723(5) 0.0022(3) 0.0137(3) -0.0070(2)
Cl1 0.0658(16) 0.0637(16) 0.0869(19) 0.0174(14) 0.0248(14) 0.0252(13)
C1 0.024(2) 0.043(3) 0.025(2) 0.000 0.0117(19) 0.000
C2 0.0213(16) 0.058(2) 0.0261(18) 0.0070(16) 0.0109(13) 0.0022(15)
C3 0.0236(18) 0.062(3) 0.056(3) 0.020(2) 0.0166(17) 0.0038(18)
C4 0.032(3) 0.045(4) 0.094(5) 0.000 0.029(3) 0.000
C5 0.0285(18) 0.070(3) 0.0199(16) 0.0117(17) 0.0133(14) 0.0018(17)
C6 0.0327(19) 0.066(3) 0.0300(19) 0.0015(18) 0.0148(15) 0.0016(18)
C7 0.043(2) 0.072(3) 0.042(2) -0.008(2) 0.0197(19) -0.001(2)
C8 0.057(3) 0.075(3) 0.027(2) 0.001(2) 0.0155(18) -0.015(2)
C9 0.038(2) 0.097(4) 0.0215(18) 0.012(2) 0.0032(16) -0.011(2)
C10 0.0307(19) 0.091(3) 0.0186(17) 0.014(2) 0.0084(14) -0.003(2)
C11 0.038(2) 0.093(4) 0.089(4) 0.057(3) 0.024(2) 0.006(2)
C12 0.052(3) 0.145(7) 0.185(8) 0.124(7) 0.048(4) 0.031(4)
C13 0.056(3) 0.083(4) 0.130(6) 0.052(4) 0.044(3) 0.002(3)
C14 0.030(2) 0.103(4) 0.052(3) -0.028(3) 0.0104(19) 0.013(2)
C15 0.043(3) 0.085(4) 0.164(7) -0.022(5) 0.030(4) -0.019(3)
C16 0.040(3) 0.125(5) 0.053(3) -0.009(3) 0.012(2) 0.025(3)
C17 0.059(4) 0.076(4) 0.030(3) 0.003(3) 0.006(3) -0.006(4)
C18 0.083(5) 0.112(6) 0.035(3) -0.007(3) 0.003(3) -0.031(4)
C19 0.093(5) 0.075(4) 0.032(3) -0.002(3) 0.026(3) -0.010(4)
C18B 0.083(5) 0.112(6) 0.035(3) -0.007(3) 0.003(3) -0.031(4)
C20 0.028(2) 0.123(5) 0.035(2) 0.010(3) 0.0072(17) 0.008(2)
C21 0.057(3) 0.189(9) 0.055(3) 0.044(4) 0.008(3) 0.048(4)
C22 0.037(2) 0.146(6) 0.053(3) -0.002(3) 0.014(2) -0.013(3)

loop_
_atom_type_symbol
_atom_type_description
_atom_type_scat_dispersion_real
_atom_type_scat_dispersion_imag
_atom_type_scat_source
C C 0.0033 0.0016 'International Tables Vol C Tables 4.2.6.8 and 6.1.1.4'
H H 0.0000 0.0000 'International Tables Vol C Tables 4.2.6.8 and 6.1.1.4'
Cl Cl 0.1484 0.1585 'International Tables Vol C Tables 4.2.6.8 and 6.1.1.4'
Sn Sn -0.6537 1.4246 'International Tables Vol C Tables 4.2.6.8 and 6.1.1.4'

loop_
_geom_angle_atom_site_label_1
_geom_angle_atom_site_label_2
_geom_angle_atom_site_label_3
_geom_angle
_geom_angle_site_symmetry_1
_geom_angle_site_symmetry_3
C1 Sn1 Cl1 98.77(9) . .
C2 C1 C2 121.5(5) 2_655 .
C2 C1 Sn1 116.6(2) 2_655 .
C2 C1 Sn1 119.8(3) . .
C3 C2 C1 119.3(4) . .
C3 C2 C5 125.4(3) . .
C1 C2 C5 115.3(4) . .
C4 C3 C2 118.3(4) . .
C4 C3 C11 118.7(5) . .
C2 C3 C11 123.1(5) . .
C3 C4 C3 123.3(6) . 2_655
C3 C4 H4 118.3 . .
C3 C4 H4 118.3 2_655 .
C10 C5 C6 119.1(4) . .
C10 C5 C2 120.1(3) . .
C6 C5 C2 120.5(3) . .
C7 C6 C5 118.9(4) . .
C7 C6 C14 119.3(4) . .
C5 C6 C14 121.4(4) . .
C6 C7 C8 122.6(4) . .
C6 C7 H7 118.7 . .
C8 C7 H7 118.7 . .
C9 C8 C7 117.2(4) . .
C9 C8 C17 125.7(5) . .
C7 C8 C17 117.1(5) . .
C9 C8 C17B 107.6(10) . .
C7 C8 C17B 134.2(11) . .
C8 C9 C10 122.5(4) . .
C8 C9 H9 118.8 . .
C10 C9 H9 118.8 . .
C9 C10 C5 119.7(4) . .
C9 C10 C20 119.6(4) . .
C5 C10 C20 120.6(4) . .
C3 C11 C13 111.7(5) . .
C3 C11 C12 112.3(4) . .
C13 C11 C12 108.2(5) . .
C3 C11 H11 108.2 . .
C13 C11 H11 108.2 . .
C12 C11 H11 108.2 . .
C11 C12 H12A 109.5 . .
C11 C12 H12B 109.5 . .
H12A C12 H12B 109.5 . .
C11 C12 H12C 109.5 . .
H12A C12 H12C 109.5 . .
H12B C12 H12C 109.5 . .
C11 C13 H13A 109.5 . .
C11 C13 H13B 109.5 . .
H13A C13 H13B 109.5 . .
C11 C13 H13C 109.5 . .
H13A C13 H13C 109.5 . .
H13B C13 H13C 109.5 . .
C15 C14 C6 108.7(4) . .
C15 C14 C16 110.4(4) . .
C6 C14 C16 113.3(5) . .
C15 C14 H14A 108.1 . .
C6 C14 H14A 108.1 . .
C16 C14 H14A 108.1 . .
C14 C15 H15A 109.5 . .
C14 C15 H15B 109.5 . .
H15A C15 H15B 109.5 . .
C14 C15 H15C 109.5 . .
H15A C15 H15C 109.5 . .
H15B C15 H15C 109.5 . .
C14 C16 H16A 109.5 . .
C14 C16 H16B 109.5 . .
H16A C16 H16B 109.5 . .
C14 C16 H16C 109.5 . .
H16A C16 H16C 109.5 . .
H16B C16 H16C 109.5 . .
C18 C17 C8 113.0(6) . .
C18 C17 C19 110.1(5) . .
C8 C17 C19 108.8(5) . .
C18 C17 H17 108.3 . .
C8 C17 H17 108.3 . .
C19 C17 H17 108.3 . .
C19B C17B C18B 105(2) . .
C19B C17B C8 108.0(19) . .
C18B C17B C8 122.2(17) . .
C19B C17B H17B 106.8 . .
C18B C17B H17B 106.8 . .
C8 C17B H17B 106.8 . .
C17B C18B H18D 109.5 . .
C17B C18B H18E 109.5 . .
H18D C18B H18E 109.5 . .
C17B C18B H18F 109.5 . .
H18D C18B H18F 109.5 . .
H18E C18B H18F 109.5 . .
C17B C19B H19D 109.5 . .
C17B C19B H19E 109.5 . .
H19D C19B H19E 109.5 . .
C17B C19B H19F 109.5 . .
H19D C19B H19F 109.5 . .
H19E C19B H19F 109.5 . .
C22 C20 C10 112.4(5) . .
C22 C20 C21 109.9(4) . .
C10 C20 C21 110.4(4) . .
C22 C20 H20 108.0 . .
C10 C20 H20 108.0 . .
C21 C20 H20 108.0 . .
C20 C21 H21A 109.5 . .
C20 C21 H21B 109.5 . .
H21A C21 H21B 109.5 . .
C20 C21 H21C 109.5 . .
H21A C21 H21C 109.5 . .
H21B C21 H21C 109.5 . .
C20 C22 H22A 109.5 . .
C20 C22 H22B 109.5 . .
H22A C22 H22B 109.5 . .
C20 C22 H22C 109.5 . .
H22A C22 H22C 109.5 . .
H22B C22 H22C 109.5 . .

loop_
_geom_bond_atom_site_label_1
_geom_bond_atom_site_label_2
_geom_bond_distance
Sn1 C1 2.177(5)
Sn1 Cl1 2.372(3)
C1 C2 1.400(4)
C2 C3 1.396(6)
C2 C5 1.502(5)
C3 C4 1.391(6)
C3 C11 1.518(6)
C4 H4 0.9500
C5 C10 1.408(5)
C5 C6 1.410(5)
C6 C7 1.382(6)
C6 C14 1.533(6)
C7 C8 1.402(6)
C7 H7 0.9500
C8 C9 1.379(7)
C8 C17 1.525(8)
C8 C17B 1.533(11)
C9 C10 1.380(7)
C9 H9 0.9500
C10 C20 1.535(6)
C11 C13 1.529(7)
C11 C12 1.545(8)
C11 H11 1.0000
C12 H12A 0.9800
C12 H12B 0.9800
C12 H12C 0.9800
C13 H13A 0.9800
C13 H13B 0.9800
C13 H13C 0.9800
C14 C15 1.529(9)
C14 C16 1.541(8)
C14 H14A 1.0000
C15 H15A 0.9800
C15 H15B 0.9800
C15 H15C 0.9800
C16 H16A 0.9800
C16 H16B 0.9800
C16 H16C 0.9800
C17 C18 1.526(7)
C17 C19 1.530(7)
C17 H17 1.0000
C18 H18A 0.9800
C18 H18B 0.9800
C18 H18C 0.9800
C19 H19A 0.9800
C19 H19B 0.9800
C19 H19C 0.9800
C17B C19B 1.529(10)
C17B C18B 1.531(10)
C17B H17B 1.0000
C18B H18D 0.9800
C18B H18E 0.9800
C18B H18F 0.9800
C19B H19D 0.9800
C19B H19E 0.9800
C19B H19F 0.9800
C20 C22 1.509(8)
C20 C21 1.543(7)
C20 H20 1.0000
C21 H21A 0.9800
C21 H21B 0.9800
C21 H21C 0.9800
C22 H22A 0.9800
C22 H22B 0.9800
C22 H22C 0.9800

loop_
_geom_torsion_atom_site_label_1
_geom_torsion_atom_site_label_2
_geom_torsion_atom_site_label_3
_geom_torsion_atom_site_label_4
_geom_torsion
_geom_torsion_site_symmetry_1
_geom_torsion_site_symmetry_4
Cl1 Sn1 Cl1 Sn1 108.0(2) 2_655 2_655
C1 Sn1 Cl1 Sn1 -45.40(14) . 2_655
Sn1 Sn1 C1 C2 -104.19(19) 2_655 2_655
Cl1 Sn1 C1 C2 132.0(2) 2_655 2_655
Cl1 Sn1 C1 C2 -80.43(19) . 2_655
Sn1 Sn1 C1 C2 91.80(19) 2_655 .
Cl1 Sn1 C1 C2 -32.0(3) 2_655 .
Cl1 Sn1 C1 C2 115.56(19) . .
Cl1 Sn1 C1 Sn1 -123.79(19) 2_655 2_655
Cl1 Sn1 C1 Sn1 23.77(9) . 2_655
C2 C1 C2 C3 -0.3(2) 2_655 .
Sn1 C1 C2 C3 -164.0(3) 2_655 .
Sn1 C1 C2 C3 162.9(3) . .
C2 C1 C2 C5 -178.7(3) 2_655 .
Sn1 C1 C2 C5 17.6(3) 2_655 .
Sn1 C1 C2 C5 -15.5(3) . .
C1 C2 C3 C4 0.5(5) . .
C5 C2 C3 C4 178.7(3) . .
C1 C2 C3 C11 180.0(3) . .
C5 C2 C3 C11 -1.8(6) . .
C2 C3 C4 C3 -0.2(2) . 2_655
C11 C3 C4 C3 -179.8(4) . 2_655
C3 C2 C5 C10 -79.5(5) . .
C1 C2 C5 C10 98.8(4) . .
C3 C2 C5 C6 106.8(5) . .
C1 C2 C5 C6 -74.9(4) . .
C10 C5 C6 C7 -3.7(6) . .
C2 C5 C6 C7 170.0(4) . .
C10 C5 C6 C14 169.6(4) . .
C2 C5 C6 C14 -16.6(6) . .
C5 C6 C7 C8 2.6(7) . .
C14 C6 C7 C8 -170.9(5) . .
C6 C7 C8 C9 0.1(7) . .
C6 C7 C8 C17 -179.0(5) . .
C6 C7 C8 C17B 166.9(15) . .
C7 C8 C9 C10 -1.7(7) . .
C17 C8 C9 C10 177.3(5) . .
C17B C8 C9 C10 -171.8(12) . .
C8 C9 C10 C5 0.5(7) . .
C8 C9 C10 C20 -178.6(4) . .
C6 C5 C10 C9 2.3(6) . .
C2 C5 C10 C9 -171.5(4) . .
C6 C5 C10 C20 -178.6(4) . .
C2 C5 C10 C20 7.6(6) . .
C4 C3 C11 C13 60.5(6) . .
C2 C3 C11 C13 -119.0(6) . .
C4 C3 C11 C12 -61.2(7) . .
C2 C3 C11 C12 119.2(6) . .
C7 C6 C14 C15 82.3(6) . .
C5 C6 C14 C15 -91.0(5) . .
C7 C6 C14 C16 -40.8(6) . .
C5 C6 C14 C16 145.9(4) . .
C9 C8 C17 C18 -12.3(8) . .
C7 C8 C17 C18 166.7(5) . .
C17B C8 C17 C18 -43(3) . .
C9 C8 C17 C19 110.3(6) . .
C7 C8 C17 C19 -70.7(7) . .
C17B C8 C17 C19 80(4) . .
C9 C8 C17B C19B 178.1(19) . .
C7 C8 C17B C19B 10(3) . .
C17 C8 C17B C19B -28(3) . .
C9 C8 C17B C18B 56(3) . .
C7 C8 C17B C18B -112(2) . .
C17 C8 C17B C18B -150(5) . .
C9 C10 C20 C22 69.8(5) . .
C5 C10 C20 C22 -109.3(5) . .
C9 C10 C20 C21 -53.3(7) . .
C5 C10 C20 C21 127.5(5) . .
